data_1530968
loop_
_publ_author_name
'Wada, H.'
'Nozaki, H.'
'Onoda, M.'
'Kawada, I.'

_publ_section_title
;
 Phase relations and structure of V3-x Mox S4 (0<x<2)
;
_journal_name_full 'Journal of Solid State Chemistry'
_journal_page_first 369
_journal_page_last 376
_journal_volume 63
_journal_year 1986
_chemical_formula_sum 'Mo2 S4 V'
_chemical_name_systematic 'V Mo2 S4'
_space_group_IT_number 12
_symmetry_space_group_name_Hall '-I 2y'
_symmetry_space_group_name_H-M 'I 1 2/m 1'
_cell_angle_alpha 90
_cell_angle_beta 92.91
_cell_angle_gamma 90
_cell_formula_units_Z 2
_cell_length_a 5.949
_cell_length_b 3.236
_cell_length_c 11.67
_cell_volume 224.369
_citation_journal_id_ASTM JSSCBI
_cod_data_source_file Wada_JSSCBI_1986_1159.cif
_cod_data_source_block Mo2S4V1
_cod_original_sg_symbol_Hall '-C 2y (x,y,-x+z)'
_cod_original_formula_sum 'Mo2 S4 V1'
_cod_database_code 1530968

loop_
_symmetry_equiv_pos_as_xyz
x,y,z
-x,y,-z
-x,-y,-z
x,-y,z
x+1/2,y+1/2,z+1/2
-x+1/2,y+1/2,-z+1/2
-x+1/2,-y+1/2,-z+1/2
x+1/2,-y+1/2,z+1/2

loop_
_atom_site_label
_atom_site_type_symbol
_atom_site_fract_x
_atom_site_fract_y
_atom_site_fract_z
_atom_site_occupancy
_atom_site_U_iso_or_equiv
S1 S-2 0.3401 0 0.3675 1 0.0
V1 V+2 0 0 0 1 0.0
S2 S-2 0.3431 0 0.8938 1 0.0
Mo1 Mo+3 0.9465 0 0.2561 1 0.0
